data_5000117
loop_
_publ_author_name
'Rach, W.'
'Kiel, G.'
'Gattow, G.'

_publ_section_title
;
 \"Uber Chalkogenolate. 187. Untersuchungen \"uber Salze der Pyruvins\"aure
 2. Kristallstruktur von Kaliumpyruvat, Neubestimmung der Struktur
 von Natriumpyruvat
;
_journal_issue 1
_journal_name_full
;
 Zeitschrift f\"ur anorganische und allgemeine Chemie
;
_journal_page_first 87
_journal_page_last 95
_journal_paper_doi 10.1002/zaac.19885630113
_journal_volume 563
_journal_year 1988
_chemical_formula_sum 'C3 H3 K O3'
_space_group_IT_number 14
_symmetry_cell_setting monoclinic
_symmetry_space_group_name_Hall '-P 2yn'
_symmetry_space_group_name_H-M 'P 1 21/n 1'
_cell_angle_alpha 90
_cell_angle_beta 90.88(3)
_cell_angle_gamma 90
_cell_formula_units_Z 4
_cell_length_a 22.027(2)
_cell_length_b 5.835(2)
_cell_length_c 4.004(4)
_cod_original_sg_symbol_H-M 'P 21/n'
_cod_original_formula_sum 'C3 H3 K1 O3'
_cod_database_code 5000117

loop_
_symmetry_equiv_pos_site_id
_symmetry_equiv_pos_as_xyz
1 x,y,z
2 1/2-x,1/2+y,1/2-z
3 -x,-y,-z
4 -1/2+x,-1/2-y,-1/2+z

loop_
_atom_site_label
_atom_site_type_symbol
_atom_site_fract_x
_atom_site_fract_y
_atom_site_fract_z
K1 K 0.19356(5) 0.1530(1) 0.0325(2)
O1 O 0.1922(1) 0.4679(5) 0.5313(9)
O2 O 0.1707(1) 0.8406(6) 0.5085(9)
O3 O 0.0879(1) 0.4191(7) 0.8831(12)
C1 C 0.1587(2) 0.6378(9) 0.5719(10)
C2 C 0.0956(2) 0.5914(8) 0.7214(12)
C3 C 0.0472(2) 0.7653(12) 0.6699(18)
H1 H 0.03670 0.77480 0.41950
H2 H 0.00920 0.71960 0.78770
H3 H 0.06360 0.91190 0.75110

loop_
_atom_type_symbol
_atom_type_radius_bond
C 0.68
H 0.23
K 1.33
O 0.68
